data_7036735
loop_
_publ_author_name
'Trautwein, Ralf'
'Almazahreh, Laith R.'
'G\"orls, Helmar'
'Weigand, Wolfgang'

_publ_section_title
;
 Steric effect of the dithiolato linker on the reduction mechanism of
 [Fe2(CO)6{\m-(XCH2)2CRR'}] hydrogenase models (X = S, Se).
;
_journal_issue 43
_journal_name_full 'Dalton transactions (Cambridge, England : 2003)'
_journal_page_first 18780
_journal_page_last 18794
_journal_paper_doi 10.1039/c5dt01387a
_journal_volume 44
_journal_year 2015
_chemical_formula_moiety 'C10 H8 Fe2 O6 Se2'
_chemical_formula_sum 'C10 H8 Fe2 O6 Se2'
_chemical_formula_weight 493.78
_space_group_IT_number 62
_symmetry_cell_setting orthorhombic
_symmetry_space_group_name_Hall '-P 2ac 2n'
_symmetry_space_group_name_H-M 'P n m a'
_atom_sites_solution_hydrogens geom
_atom_sites_solution_primary direct
_atom_sites_solution_secondary difmap
_audit_creation_method SHELXL-97
_audit_update_record
;
2015-09-29 deposited with the CCDC.
2015-09-30 downloaded from the CCDC.
;
_cell_angle_alpha 90
_cell_angle_beta 90
_cell_angle_gamma 90
_cell_formula_units_Z 4
_cell_length_a 8.8367(2)
_cell_length_b 9.9431(2)
_cell_length_c 17.1843(4)
_cell_measurement_reflns_used 10608
_cell_measurement_temperature 133(2)
_cell_measurement_theta_max 27.43
_cell_measurement_theta_min 2.37
_cell_volume 1509.88(6)
_computing_cell_refinement DENZO
_computing_data_collection COLLECT
_computing_data_reduction DENZO
_computing_molecular_graphics SHELXTL/PC
_computing_publication_material SHELXL-97
_computing_structure_refinement 'SHELXL-97 (Sheldrick, 2008)'
_computing_structure_solution 'SHELXS-97 (Sheldrick, 2008)'
_diffrn_ambient_temperature 133(2)
_diffrn_measured_fraction_theta_full 0.996
_diffrn_measured_fraction_theta_max 0.996
_diffrn_measurement_device_type KappaCCD
_diffrn_measurement_method 'phi- + omega-scan'
_diffrn_radiation_monochromator graphite
_diffrn_radiation_source 'fine-focus sealed tube'
_diffrn_radiation_type MoK\a
_diffrn_radiation_wavelength 0.71073
_diffrn_reflns_av_R_equivalents 0.0329
_diffrn_reflns_av_unetI/netI 0.0173
_diffrn_reflns_limit_h_max 10
_diffrn_reflns_limit_h_min -11
_diffrn_reflns_limit_k_max 12
_diffrn_reflns_limit_k_min -12
_diffrn_reflns_limit_l_max 22
_diffrn_reflns_limit_l_min -22
_diffrn_reflns_number 10608
_diffrn_reflns_theta_full 27.43
_diffrn_reflns_theta_max 27.43
_diffrn_reflns_theta_min 2.37
_exptl_absorpt_coefficient_mu 6.759
_exptl_absorpt_correction_T_max 0.7456
_exptl_absorpt_correction_T_min 0.5107
_exptl_absorpt_correction_type multi-scan
_exptl_absorpt_process_details 'SADABS, Bruker-AXS, 2002'
_exptl_crystal_colour red-brown
_exptl_crystal_density_diffrn 2.172
_exptl_crystal_density_method 'not measured'
_exptl_crystal_description prism
_exptl_crystal_F_000 944
_exptl_crystal_size_max 0.048
_exptl_crystal_size_mid 0.042
_exptl_crystal_size_min 0.034
_refine_diff_density_max 1.776
_refine_diff_density_min -0.670
_refine_diff_density_rms 0.091
_refine_ls_extinction_method none
_refine_ls_goodness_of_fit_ref 1.085
_refine_ls_hydrogen_treatment constr
_refine_ls_matrix_type full
_refine_ls_number_parameters 103
_refine_ls_number_reflns 1810
_refine_ls_number_restraints 0
_refine_ls_restrained_S_all 1.085
_refine_ls_R_factor_all 0.0261
_refine_ls_R_factor_gt 0.0249
_refine_ls_shift/su_max 0.001
_refine_ls_shift/su_mean 0.000
_refine_ls_structure_factor_coef Fsqd
_refine_ls_weighting_details 'calc w=1/[\s^2^(Fo^2^)+(0.0263P)^2^+3.2294P] where P=(Fo^2^+2Fc^2^)/3'
_refine_ls_weighting_scheme calc
_refine_ls_wR_factor_gt 0.0614
_refine_ls_wR_factor_ref 0.0622
_reflns_number_gt 1744
_reflns_number_total 1810
_reflns_threshold_expression >2sigma(I)
_cod_data_source_file c5dt01387a2.cif
_cod_data_source_block FO5392
_cod_depositor_comments 'Adding full bibliography for 7036735--7036736.cif.'
_cod_database_code 7036735
_publcif_datablock.id {e3706b0c-53e4-48ce-a426-300811854616}

loop_
_symmetry_equiv_pos_as_xyz
'x, y, z'
'-x+1/2, -y, z+1/2'
'-x, y+1/2, -z'
'x+1/2, -y+1/2, -z+1/2'
'-x, -y, -z'
'x-1/2, y, -z-1/2'
'x, -y-1/2, z'
'-x-1/2, y-1/2, z-1/2'

loop_
_atom_site_label
_atom_site_type_symbol
_atom_site_fract_x
_atom_site_fract_y
_atom_site_fract_z
_atom_site_U_iso_or_equiv
_atom_site_adp_type
_atom_site_occupancy
_atom_site_symmetry_multiplicity
_atom_site_calc_flag
_atom_site_refinement_flags
Fe1 Fe 0.64389(6) 0.7500 0.60095(3) 0.02227(13) Uani 1 2 d S
Fe2 Fe 0.90316(5) 0.7500 0.53776(3) 0.01648(12) Uani 1 2 d S
Se1 Se 0.71538(3) 0.58694(2) 0.506367(15) 0.01988(9) Uani 1 1 d .
O1 O 0.6945(3) 0.9631(3) 0.71620(16) 0.0637(9) Uani 1 1 d .
O2 O 0.3117(3) 0.7500 0.5936(2) 0.0436(8) Uani 1 2 d S
O3 O 1.1223(3) 0.7500 0.40845(17) 0.0341(7) Uani 1 2 d S
O4 O 1.0436(2) 0.9614(2) 0.63280(12) 0.0326(4) Uani 1 1 d .
C1 C 0.6189(3) 0.6238(3) 0.40529(16) 0.0273(6) Uani 1 1 d .
H1A H 0.6422 0.5476 0.3701 0.033 Uiso 1 1 calc R
H1B H 0.5080 0.6243 0.4133 0.033 Uiso 1 1 calc R
C2 C 0.6605(5) 0.7500 0.3643(2) 0.0315(9) Uani 1 2 d S
H2A H 0.7723 0.7500 0.3555 0.038 Uiso 1 2 calc SR
C3 C 0.5804(7) 0.7500 0.2840(3) 0.0460(12) Uani 1 2 d S
H3A H 0.6094 0.6712 0.2554 0.069 Uiso 1 1 d R
H3B H 0.4729 0.7500 0.2915 0.069 Uiso 1 2 d SR
C4 C 0.6728(3) 0.8797(4) 0.67149(18) 0.0382(7) Uani 1 1 d .
C5 C 0.4408(5) 0.7500 0.5955(3) 0.0293(8) Uani 1 2 d S
C6 C 1.0354(4) 0.7500 0.4569(2) 0.0228(7) Uani 1 2 d S
C7 C 0.9905(3) 0.8792(3) 0.59500(15) 0.0225(5) Uani 1 1 d .

loop_
_atom_site_aniso_label
_atom_site_aniso_U_11
_atom_site_aniso_U_22
_atom_site_aniso_U_33
_atom_site_aniso_U_23
_atom_site_aniso_U_13
_atom_site_aniso_U_12
Fe1 0.0133(2) 0.0284(3) 0.0252(3) 0.000 0.00385(19) 0.000
Fe2 0.0115(2) 0.0198(2) 0.0181(2) 0.000 0.00020(17) 0.000
Se1 0.01709(14) 0.01611(14) 0.02644(15) 0.00247(9) -0.00272(9) -0.00103(8)
O1 0.0602(17) 0.086(2) 0.0445(14) -0.0346(15) 0.0203(13) -0.0299(16)
O2 0.0170(14) 0.0333(16) 0.081(3) 0.000 0.0036(15) 0.000
O3 0.0309(15) 0.0426(17) 0.0288(14) 0.000 0.0122(12) 0.000
O4 0.0288(10) 0.0365(11) 0.0327(10) -0.0085(9) -0.0059(8) -0.0054(9)
C1 0.0300(13) 0.0216(12) 0.0302(13) -0.0013(10) -0.0116(11) -0.0034(11)
C2 0.033(2) 0.031(2) 0.030(2) 0.000 -0.0015(17) 0.000
C3 0.075(4) 0.032(2) 0.031(2) 0.000 -0.011(2) 0.000
C4 0.0266(14) 0.057(2) 0.0310(14) -0.0093(15) 0.0133(12) -0.0100(14)
C5 0.0230(19) 0.0205(17) 0.044(2) 0.000 0.0028(17) 0.000
C6 0.0215(17) 0.0234(17) 0.0234(17) 0.000 -0.0025(14) 0.000
C7 0.0155(11) 0.0292(12) 0.0227(12) 0.0013(10) 0.0004(9) 0.0005(10)

loop_
_atom_type_symbol
_atom_type_description
_atom_type_scat_dispersion_real
_atom_type_scat_dispersion_imag
_atom_type_scat_source
C C 0.0033 0.0016 'International Tables Vol C Tables 4.2.6.8 and 6.1.1.4'
H H 0.0000 0.0000 'International Tables Vol C Tables 4.2.6.8 and 6.1.1.4'
O O 0.0106 0.0060 'International Tables Vol C Tables 4.2.6.8 and 6.1.1.4'
Fe Fe 0.3463 0.8444 'International Tables Vol C Tables 4.2.6.8 and 6.1.1.4'
Se Se -0.0929 2.2259 'International Tables Vol C Tables 4.2.6.8 and 6.1.1.4'

loop_
_geom_angle_atom_site_label_1
_geom_angle_atom_site_label_2
_geom_angle_atom_site_label_3
_geom_angle
_geom_angle_site_symmetry_1
_geom_angle_site_symmetry_3
C4 Fe1 C4 92.3(2) 7_575 .
C4 Fe1 C5 100.24(14) 7_575 .
C4 Fe1 C5 100.24(14) . .
C4 Fe1 Se1 86.21(11) 7_575 .
C4 Fe1 Se1 156.33(10) . .
C5 Fe1 Se1 103.27(10) . .
C4 Fe1 Se1 156.33(10) 7_575 7_575
C4 Fe1 Se1 86.21(11) . 7_575
C5 Fe1 Se1 103.27(10) . 7_575
Se1 Fe1 Se1 85.83(2) . 7_575
C4 Fe1 Fe2 99.28(9) 7_575 .
C4 Fe1 Fe2 99.28(9) . .
C5 Fe1 Fe2 151.67(15) . .
Se1 Fe1 Fe2 57.854(14) . .
Se1 Fe1 Fe2 57.854(14) 7_575 .
C7 Fe2 C7 91.53(17) . 7_575
C7 Fe2 C6 98.21(11) . .
C7 Fe2 C6 98.21(11) 7_575 .
C7 Fe2 Se1 86.37(8) . 7_575
C7 Fe2 Se1 155.80(8) 7_575 7_575
C6 Fe2 Se1 105.96(8) . 7_575
C7 Fe2 Se1 155.80(8) . .
C7 Fe2 Se1 86.37(8) 7_575 .
C6 Fe2 Se1 105.96(8) . .
Se1 Fe2 Se1 85.796(19) 7_575 .
C7 Fe2 Fe1 98.87(8) . .
C7 Fe2 Fe1 98.87(8) 7_575 .
C6 Fe2 Fe1 155.42(12) . .
Se1 Fe2 Fe1 57.824(14) 7_575 .
Se1 Fe2 Fe1 57.823(14) . .
C1 Se1 Fe1 111.14(9) . .
C1 Se1 Fe2 112.00(8) . .
Fe1 Se1 Fe2 64.323(16) . .
C2 C1 Se1 117.9(2) . .
C2 C1 H1A 107.8 . .
Se1 C1 H1A 107.8 . .
C2 C1 H1B 107.8 . .
Se1 C1 H1B 107.8 . .
H1A C1 H1B 107.2 . .
C1 C2 C1 115.4(4) . 7_575
C1 C2 C3 108.0(2) . .
C1 C2 C3 108.0(2) 7_575 .
C1 C2 H2A 108.4 . .
C1 C2 H2A 108.4 7_575 .
C3 C2 H2A 108.4 . .
C2 C3 H3A 109.6 . .
C2 C3 H3B 109.3 . .
H3A C3 H3B 109.5 . .
O1 C4 Fe1 178.5(3) . .
O2 C5 Fe1 178.7(4) . .
O3 C6 Fe2 177.4(3) . .
O4 C7 Fe2 178.4(2) . .

loop_
_geom_bond_atom_site_label_1
_geom_bond_atom_site_label_2
_geom_bond_distance
_geom_bond_site_symmetry_2
Fe1 C4 1.788(3) 7_575
Fe1 C4 1.788(3) .
Fe1 C5 1.797(4) .
Fe1 Se1 2.3810(5) .
Fe1 Se1 2.3811(5) 7_575
Fe1 Fe2 2.5353(7) .
Fe2 C7 1.792(3) .
Fe2 C7 1.792(3) 7_575
Fe2 C6 1.816(4) .
Fe2 Se1 2.3818(4) 7_575
Fe2 Se1 2.3819(4) .
Se1 C1 1.969(3) .
O1 C4 1.147(4) .
O2 C5 1.142(5) .
O3 C6 1.132(5) .
O4 C7 1.145(3) .
C1 C2 1.485(4) .
C1 H1A 0.9900 .
C1 H1B 0.9900 .
C2 C1 1.485(4) 7_575
C2 C3 1.551(6) .
C2 H2A 1.0000 .
C3 H3A 0.9595 .
C3 H3B 0.9595 .
